data_4313396
loop_
_publ_author_name
'John H. Thurston'
'Kenton H. Whitmire'

_publ_contact_author
;
      Kenton H. Whitmire
      Department of Chemistry MS-60
      Rice University
      1600 Main St. 
      Houtson Tx. 77005
      United States of America
;
_publ_contact_author_email whitmir@rice.edu
_publ_contact_author_fax '713 737 5652'
_publ_contact_author_phone '713 737 5650'
_publ_section_title
;
 Molecular Precursors for Ferroelectric Materials: Synthesis and
 Characterization of Bi2M2(\m-O)(sal)4(Hsal)4(OEt)2 and
 BiM4(\m-O)4(sal)4(Hsal)3(OiPr)4 (sal = O2CC6H4O, Hsal = O2CC6H4OH) (M =
 Nb, Ta)
;
_journal_name_full 'Inorganic Chemistry'
_journal_page_first 2014
_journal_page_last 2023
_journal_paper_doi 10.1021/ic026108s
_journal_volume 42
_journal_year 2003
_chemical_formula_sum 'C81 H68 Bi2 O28 Ta2'
_chemical_formula_weight 2269.21
_chemical_name_systematic
; 
 ? 
;
_space_group_IT_number 15
_symmetry_cell_setting monoclinic
_symmetry_space_group_name_Hall '-C 2yc'
_symmetry_space_group_name_H-M 'C 1 2/c 1'
_atom_sites_solution_hydrogens geom
_atom_sites_solution_primary direct
_atom_sites_solution_secondary difmap
_audit_creation_method SHELXL-97
_cell_angle_alpha 90.00
_cell_angle_beta 100.32(3)
_cell_angle_gamma 90.00
_cell_formula_units_Z 4
_cell_length_a 23.095(5)
_cell_length_b 15.026(3)
_cell_length_c 23.222(5)
_cell_measurement_reflns_used 8073
_cell_measurement_temperature 293(2)
_cell_measurement_theta_max 46.660
_cell_measurement_theta_min 4.580
_cell_volume 7928(3)
_computing_cell_refinement 'SHELXTL 6.10 (Bruker AXS, 6.10)'
_computing_data_collection 'SHELXTL 6.10 (Bruker AXS, 6.10)'
_computing_data_reduction 'SHELXTL 6.10 (Bruker AXS, 6.10)'
_computing_molecular_graphics 'SHELXTL 6.10 (Bruker AXS, 6.10)'
_computing_publication_material 'SHELXTL 6.10 (Bruker AXS, 6.10)'
_computing_structure_refinement 'SHELXL-97 (Sheldrick, 1997)'
_computing_structure_solution 'SHELXS-97 (Sheldrick, 1990)'
_diffrn_ambient_temperature 293(2)
_diffrn_measured_fraction_theta_full 0.991
_diffrn_measured_fraction_theta_max 0.991
_diffrn_measurement_device_type 'Bruker AXS SMART 1K, CCD detector'
_diffrn_measurement_method '2 theta, omega'
_diffrn_radiation_monochromator graphite
_diffrn_radiation_source 'normal-focus sealed tube'
_diffrn_radiation_type MoK\a
_diffrn_radiation_wavelength 0.71073
_diffrn_reflns_av_R_equivalents 0.0305
_diffrn_reflns_av_sigmaI/netI 0.0338
_diffrn_reflns_limit_h_max 22
_diffrn_reflns_limit_h_min -25
_diffrn_reflns_limit_k_max 16
_diffrn_reflns_limit_k_min -15
_diffrn_reflns_limit_l_max 25
_diffrn_reflns_limit_l_min -21
_diffrn_reflns_number 16983
_diffrn_reflns_theta_full 23.38
_diffrn_reflns_theta_max 23.38
_diffrn_reflns_theta_min 1.62
_exptl_absorpt_coefficient_mu 7.259
_exptl_absorpt_correction_T_max 1.000000
_exptl_absorpt_correction_T_min 0.841181
_exptl_absorpt_correction_type empirical
_exptl_crystal_colour colorless
_exptl_crystal_density_diffrn 1.901
_exptl_crystal_density_method 'not measured'
_exptl_crystal_description 'square prism'
_exptl_crystal_F_000 4360
_exptl_crystal_size_max 0.36
_exptl_crystal_size_mid 0.34
_exptl_crystal_size_min 0.33
_refine_diff_density_max 2.493
_refine_diff_density_min -1.218
_refine_diff_density_rms 0.119
_refine_ls_extinction_method none
_refine_ls_goodness_of_fit_ref 1.052
_refine_ls_hydrogen_treatment 'riding model'
_refine_ls_matrix_type full
_refine_ls_number_parameters 510
_refine_ls_number_reflns 5722
_refine_ls_number_restraints 2
_refine_ls_restrained_S_all 1.052
_refine_ls_R_factor_all 0.0398
_refine_ls_R_factor_gt 0.0299
_refine_ls_shift/su_max 0.002
_refine_ls_shift/su_mean 0.000
_refine_ls_structure_factor_coef Fsqd
_refine_ls_weighting_details 'calc w=1/[\s^2^(Fo^2^)+(0.0460P)^2^+0.0000P] where P=(Fo^2^+2Fc^2^)/3'
_refine_ls_weighting_scheme calc
_refine_ls_wR_factor_gt 0.0761
_refine_ls_wR_factor_ref 0.0793
_reflns_number_gt 4612
_reflns_number_total 5722
_reflns_threshold_expression >2sigma(I)
_cod_data_source_file ic026108ssi20021216_054950_3.cif
_cod_data_source_block 1b
_cod_database_code 4313396

loop_
_symmetry_equiv_pos_as_xyz
'x, y, z'
'-x, y, -z+1/2'
'x+1/2, y+1/2, z'
'-x+1/2, y+1/2, -z+1/2'
'-x, -y, -z'
'x, -y, z-1/2'
'-x+1/2, -y+1/2, -z'
'x+1/2, -y+1/2, z-1/2'

loop_
_atom_site_label
_atom_site_type_symbol
_atom_site_fract_x
_atom_site_fract_y
_atom_site_fract_z
_atom_site_U_iso_or_equiv
_atom_site_adp_type
_atom_site_occupancy
_atom_site_symmetry_multiplicity
_atom_site_calc_flag
_atom_site_refinement_flags
_atom_site_disorder_assembly
_atom_site_disorder_group
Ta1 Ta 0.007086(12) 0.975754(19) 0.169581(11) 0.03507(10) Uani 1 1 d . . .
Bi1 Bi 0.101094(11) 0.728578(17) 0.250339(11) 0.03694(10) Uani 1 1 d . A .
O23A O 0.0912(2) 0.7370(3) 0.3556(2) 0.0574(15) Uani 1 1 d . . .
O2 O 0.0000 0.9836(4) 0.2500 0.0404(16) Uani 1 2 d S . .
O11 O 0.0670(2) 1.0664(3) 0.17725(19) 0.0406(11) Uani 1 1 d . . .
C11 C 0.1186(3) 1.0781(4) 0.2150(3) 0.0391(17) Uani 1 1 d . . .
O12 O 0.08123(19) 0.8954(3) 0.20220(18) 0.0356(11) Uani 1 1 d . . .
C12 C 0.1411(4) 1.1641(5) 0.2242(3) 0.053(2) Uani 1 1 d . . .
H12A H 0.1211 1.2117 0.2043 0.063 Uiso 1 1 calc R . .
O13 O 0.1583(2) 0.8538(3) 0.2652(2) 0.0467(13) Uani 1 1 d . . .
C13 C 0.1926(4) 1.1786(5) 0.2625(4) 0.058(2) Uani 1 1 d . . .
H13A H 0.2068 1.2364 0.2682 0.070 Uiso 1 1 calc R . .
C14 C 0.2237(4) 1.1108(6) 0.2926(4) 0.062(2) Uani 1 1 d . . .
H14A H 0.2586 1.1216 0.3184 0.075 Uiso 1 1 calc R . .
C15 C 0.2015(3) 1.0256(5) 0.2834(3) 0.053(2) Uani 1 1 d . . .
H15A H 0.2221 0.9786 0.3035 0.064 Uiso 1 1 calc R . .
C16 C 0.1495(3) 1.0082(4) 0.2451(3) 0.0391(17) Uani 1 1 d . . .
C17 C 0.1290(3) 0.9158(4) 0.2370(3) 0.0374(17) Uani 1 1 d . . .
O21 O 0.0181(2) 0.9284(3) 0.09384(19) 0.0477(13) Uani 1 1 d . . .
C21 C -0.0139(3) 0.8738(4) 0.0539(3) 0.0396(17) Uani 1 1 d . . .
O22 O -0.0393(2) 0.8573(3) 0.17134(18) 0.0388(11) Uani 1 1 d . . .
C22 C -0.0068(4) 0.8797(5) -0.0036(3) 0.049(2) Uani 1 1 d . . .
H22A H 0.0202 0.9196 -0.0142 0.059 Uiso 1 1 calc R . .
C23 C -0.0393(4) 0.8273(5) -0.0450(3) 0.062(2) Uani 1 1 d . . .
H23A H -0.0333 0.8305 -0.0834 0.075 Uiso 1 1 calc R . .
C24 C -0.0803(4) 0.7704(6) -0.0312(3) 0.071(3) Uani 1 1 d . . .
H24A H -0.1035 0.7371 -0.0604 0.085 Uiso 1 1 calc R . .
C25 C -0.0874(4) 0.7624(5) 0.0256(3) 0.059(2) Uani 1 1 d . . .
H25A H -0.1148 0.7221 0.0350 0.071 Uiso 1 1 calc R . .
C26 C -0.0545(3) 0.8132(5) 0.0698(3) 0.0390(17) Uani 1 1 d . . .
C27 C -0.0617(3) 0.8015(5) 0.1307(3) 0.0399(17) Uani 1 1 d . . .
C31 C 0.0577(5) 0.6365(7) 0.0291(4) 0.084(3) Uani 1 1 d . . .
O31A O 0.0115(5) 0.6011(7) 0.0451(5) 0.069(4) Uiso 0.558(12) 1 d P A 1
H31A H 0.0109 0.6145 0.0792 0.104 Uiso 0.558(12) 1 calc PR A 1
O31B O 0.2038(7) 0.7071(10) 0.0851(7) 0.089(6) Uiso 0.442(12) 1 d P A 2
H31B H 0.1968 0.7133 0.1182 0.133 Uiso 0.442(12) 1 calc PR A 2
O32 O 0.0500(3) 0.6770(4) 0.1449(2) 0.0696(17) Uani 1 1 d . A .
C32 C 0.0668(6) 0.6186(8) -0.0266(5) 0.106(4) Uani 1 1 d . A .
H32A H 0.0371 0.5910 -0.0528 0.127 Uiso 1 1 calc R . .
O33 O 0.1431(2) 0.7140(3) 0.1679(2) 0.0475(13) Uani 1 1 d . A .
C33 C 0.1185(7) 0.6405(8) -0.0448(5) 0.103(4) Uani 1 1 d . . .
H33A H 0.1220 0.6310 -0.0836 0.124 Uiso 1 1 calc R A .
C34 C 0.1650(5) 0.6760(7) -0.0068(4) 0.091(3) Uani 1 1 d . A .
H34A H 0.2000 0.6901 -0.0191 0.109 Uiso 1 1 calc R . .
C35 C 0.1579(5) 0.6903(6) 0.0512(4) 0.065(2) Uani 1 1 d . . .
C36 C 0.1066(4) 0.6735(5) 0.0692(3) 0.053(2) Uani 1 1 d . A .
C37 C 0.0983(4) 0.6884(5) 0.1294(3) 0.048(2) Uani 1 1 d . . .
O41 O 0.1651(3) 0.4087(4) 0.3042(3) 0.099(3) Uani 1 1 d . . .
H41A H 0.1425 0.4462 0.2871 0.149 Uiso 1 1 calc R . .
C41 C 0.2141(4) 0.4496(5) 0.3338(4) 0.065(3) Uani 1 1 d . A .
O42 O 0.1302(2) 0.5702(3) 0.2718(2) 0.0582(15) Uani 1 1 d . . .
C42 C 0.2582(5) 0.3964(6) 0.3664(4) 0.086(3) Uani 1 1 d . . .
H42A H 0.2533 0.3350 0.3665 0.103 Uiso 1 1 calc R . .
O43 O 0.1878(2) 0.6831(3) 0.2988(2) 0.0447(12) Uani 1 1 d . . .
C43 C 0.3075(5) 0.4324(7) 0.3973(4) 0.079(3) Uani 1 1 d . . .
H43A H 0.3370 0.3957 0.4171 0.095 Uiso 1 1 calc R . .
C44 C 0.3141(4) 0.5229(6) 0.3998(4) 0.063(2) Uani 1 1 d . . .
H44A H 0.3471 0.5478 0.4231 0.076 Uiso 1 1 calc R . .
C45 C 0.2726(3) 0.5768(5) 0.3681(3) 0.050(2) Uani 1 1 d . A .
H45A H 0.2783 0.6380 0.3686 0.060 Uiso 1 1 calc R . .
C46 C 0.2217(3) 0.5407(5) 0.3351(3) 0.0435(18) Uani 1 1 d . . .
C47 C 0.1775(3) 0.5997(5) 0.3004(3) 0.0423(18) Uani 1 1 d . A .
C51 C 0.1679(7) 0.4415(8) 0.0488(5) 0.105(4) Uani 1 1 d . . .
H51A H 0.1355 0.4781 0.0370 0.126 Uiso 1 1 calc R . .
C52 C 0.2084(7) 0.4215(8) 0.0101(7) 0.128(5) Uani 1 1 d . . .
H52A H 0.2039 0.4473 -0.0269 0.154 Uiso 1 1 calc R . .
C53 C 0.2514(7) 0.3665(9) 0.0278(7) 0.124(5) Uani 1 1 d . . .
H53A H 0.2777 0.3525 0.0033 0.148 Uiso 1 1 calc R . .
C54 C 0.2585(7) 0.3271(9) 0.0857(7) 0.122(5) Uani 1 1 d . . .
H54A H 0.2893 0.2878 0.0977 0.146 Uiso 1 1 calc R . .
C55 C 0.2217(5) 0.3461(7) 0.1214(6) 0.089(4) Uani 1 1 d . . .
H55A H 0.2251 0.3200 0.1582 0.107 Uiso 1 1 calc R . .
C56 C 0.1785(6) 0.4061(8) 0.1017(8) 0.117(5) Uani 1 1 d . . .
C57 C 0.1380(6) 0.4275(9) 0.1396(7) 0.155(7) Uani 1 1 d . . .
H57A H 0.1097 0.4697 0.1207 0.232 Uiso 1 1 calc R . .
H57B H 0.1591 0.4527 0.1753 0.232 Uiso 1 1 calc R . .
H57C H 0.1181 0.3744 0.1484 0.232 Uiso 1 1 calc R . .
O61 O -0.0545(2) 1.0486(3) 0.1391(2) 0.0519(14) Uani 1 1 d . . .
C61 C -0.1029(4) 1.1022(7) 0.1152(4) 0.085(3) Uani 1 1 d . . .
H61A H -0.0891 1.1529 0.0956 0.102 Uiso 1 1 calc R . .
H61B H -0.1215 1.1246 0.1466 0.102 Uiso 1 1 calc R . .
C62 C -0.1456(5) 1.0536(9) 0.0741(5) 0.132(5) Uani 1 1 d . . .
H62A H -0.1774 1.0926 0.0581 0.198 Uiso 1 1 calc R . .
H62B H -0.1606 1.0049 0.0938 0.198 Uiso 1 1 calc R . .
H62C H -0.1272 1.0311 0.0431 0.198 Uiso 1 1 calc R . .
C71 C -0.0052(5) 0.2846(8) 0.2197(5) 0.115(5) Uani 1 1 d . . .
H71A H -0.0095 0.2342 0.1962 0.138 Uiso 1 1 calc R . .
C72 C -0.0082(5) 0.3802(11) 0.1977(6) 0.178(10) Uani 1 1 d D . .
H72A H -0.0153 0.3776 0.1571 0.214 Uiso 1 1 calc R . .
C73 C -0.0052(8) 0.4605(8) 0.2114(7) 0.43(4) Uani 1 1 d D . .
C74 C -0.0172(8) 0.5270(9) 0.1657(7) 0.074(6) Uiso 0.50 1 d PD . .
H74A H -0.0153 0.5852 0.1830 0.111 Uiso 0.50 1 calc PR . .
H74B H -0.0558 0.5174 0.1433 0.111 Uiso 0.50 1 calc PR . .
H74C H 0.0114 0.5224 0.1406 0.111 Uiso 0.50 1 calc PR . .
O100 O 0.0000 0.6007(5) 0.2500 0.059(2) Uani 1 2 d S . .
H73A H -0.0172(8) 0.5270(9) 0.1657(7) 0.071 Uiso 0.50 1 d P . .

loop_
_atom_site_aniso_label
_atom_site_aniso_U_11
_atom_site_aniso_U_22
_atom_site_aniso_U_33
_atom_site_aniso_U_23
_atom_site_aniso_U_13
_atom_site_aniso_U_12
Ta1 0.04104(19) 0.03743(18) 0.02594(17) 0.00227(12) 0.00388(12) -0.00265(13)
Bi1 0.03711(17) 0.03496(16) 0.03779(17) -0.00283(12) 0.00414(12) 0.00204(12)
O23A 0.067(4) 0.065(4) 0.041(3) 0.002(3) 0.013(3) 0.025(3)
O2 0.051(4) 0.040(4) 0.031(4) 0.000 0.011(3) 0.000
O11 0.049(3) 0.035(3) 0.036(3) 0.004(2) 0.002(2) -0.002(2)
C11 0.053(5) 0.034(4) 0.035(4) -0.009(3) 0.019(3) -0.011(3)
O12 0.035(3) 0.035(3) 0.035(3) -0.003(2) 0.001(2) 0.000(2)
C12 0.068(6) 0.043(5) 0.049(5) 0.002(4) 0.017(4) -0.009(4)
O13 0.042(3) 0.041(3) 0.053(3) 0.001(2) -0.003(2) -0.001(2)
C13 0.068(6) 0.047(5) 0.063(6) -0.019(4) 0.020(5) -0.027(5)
C14 0.051(5) 0.066(6) 0.070(6) -0.016(5) 0.011(4) -0.019(5)
C15 0.047(5) 0.054(5) 0.056(5) -0.005(4) 0.005(4) -0.012(4)
C16 0.047(5) 0.039(4) 0.032(4) -0.004(3) 0.007(3) -0.010(3)
C17 0.038(4) 0.041(4) 0.037(4) 0.002(3) 0.017(3) 0.010(3)
O21 0.057(3) 0.059(3) 0.027(3) -0.003(2) 0.010(2) -0.015(3)
C21 0.048(5) 0.036(4) 0.033(4) 0.001(3) 0.002(3) 0.002(3)
O22 0.045(3) 0.043(3) 0.028(3) 0.000(2) 0.007(2) -0.010(2)
C22 0.074(6) 0.044(4) 0.033(4) -0.002(3) 0.019(4) -0.005(4)
C23 0.103(8) 0.058(5) 0.026(4) 0.003(4) 0.012(4) -0.004(5)
C24 0.102(8) 0.079(6) 0.026(5) -0.011(4) -0.007(5) -0.020(6)
C25 0.069(6) 0.065(5) 0.043(5) -0.009(4) 0.006(4) -0.013(4)
C26 0.043(4) 0.044(4) 0.028(4) 0.002(3) 0.001(3) 0.000(3)
C27 0.033(4) 0.045(4) 0.042(4) 0.004(4) 0.008(3) -0.006(3)
C31 0.115(9) 0.098(8) 0.033(5) -0.018(5) -0.003(5) -0.008(7)
O32 0.054(4) 0.102(5) 0.053(4) -0.021(3) 0.009(3) -0.015(3)
C32 0.124(11) 0.124(10) 0.056(7) -0.015(7) -0.022(7) -0.017(8)
O33 0.047(3) 0.052(3) 0.044(3) -0.009(2) 0.010(2) 0.003(2)
C33 0.148(13) 0.105(9) 0.061(7) 0.006(6) 0.030(8) 0.001(9)
C34 0.115(10) 0.094(8) 0.071(7) 0.000(6) 0.037(7) -0.007(7)
C35 0.091(8) 0.062(6) 0.044(5) -0.005(4) 0.017(5) 0.003(5)
C36 0.069(6) 0.047(5) 0.043(5) 0.001(4) 0.014(4) 0.012(4)
C37 0.063(6) 0.032(4) 0.046(5) -0.005(4) 0.000(4) 0.005(4)
O41 0.115(6) 0.045(4) 0.118(6) 0.002(4) -0.030(5) -0.002(4)
C41 0.087(7) 0.044(5) 0.057(6) 0.002(4) -0.002(5) 0.005(5)
O42 0.057(4) 0.050(3) 0.062(4) -0.005(3) -0.004(3) -0.001(3)
C42 0.118(9) 0.047(5) 0.081(7) 0.013(5) -0.015(7) 0.013(6)
O43 0.041(3) 0.041(3) 0.051(3) 0.003(2) 0.007(2) 0.006(2)
C43 0.093(8) 0.081(7) 0.054(6) 0.010(5) -0.009(5) 0.021(6)
C44 0.060(6) 0.072(6) 0.055(5) 0.002(5) 0.000(4) 0.003(5)
C45 0.052(5) 0.057(5) 0.042(4) 0.007(4) 0.010(4) 0.004(4)
C46 0.049(5) 0.048(5) 0.036(4) 0.003(3) 0.012(3) 0.004(4)
C47 0.048(5) 0.049(5) 0.034(4) -0.001(4) 0.017(4) 0.008(4)
C51 0.159(14) 0.081(8) 0.068(8) 0.023(7) -0.001(8) 0.008(8)
C52 0.143(14) 0.075(9) 0.160(15) 0.013(9) 0.008(11) 0.020(9)
C53 0.146(14) 0.101(10) 0.127(12) -0.012(9) 0.031(10) -0.026(10)
C54 0.137(14) 0.091(9) 0.122(13) 0.012(9) -0.018(10) -0.023(9)
C55 0.073(8) 0.072(7) 0.109(10) -0.007(7) -0.021(7) 0.000(6)
C56 0.093(10) 0.074(8) 0.176(15) -0.043(9) 0.006(10) -0.028(7)
C57 0.156(14) 0.126(11) 0.211(16) -0.090(11) 0.110(13) -0.054(10)
O61 0.048(3) 0.056(3) 0.047(3) 0.013(2) -0.005(2) 0.008(3)
C61 0.072(7) 0.100(8) 0.078(7) 0.011(6) 0.000(6) 0.020(6)
C62 0.087(9) 0.173(13) 0.116(10) -0.022(9) -0.035(8) 0.008(9)
C71 0.069(8) 0.121(9) 0.151(12) -0.095(8) 0.007(9) -0.011(8)
C72 0.056(8) 0.35(3) 0.128(11) 0.182(15) 0.006(7) 0.010(12)
C73 0.035(9) 0.189(19) 1.06(11) -0.38(4) 0.04(3) 0.002(14)
O100 0.062(5) 0.059(5) 0.060(5) 0.000 0.019(4) 0.000

loop_
_atom_type_symbol
_atom_type_description
_atom_type_scat_dispersion_real
_atom_type_scat_dispersion_imag
_atom_type_scat_source
C C 0.0033 0.0016 'International Tables Vol C Tables 4.2.6.8 and 6.1.1.4'
H H 0.0000 0.0000 'International Tables Vol C Tables 4.2.6.8 and 6.1.1.4'
O O 0.0106 0.0060 'International Tables Vol C Tables 4.2.6.8 and 6.1.1.4'
Ta Ta -0.7052 6.5227 'International Tables Vol C Tables 4.2.6.8 and 6.1.1.4'
Bi Bi -4.1077 10.2566 'International Tables Vol C Tables 4.2.6.8 and 6.1.1.4'

loop_
_geom_angle_atom_site_label_1
_geom_angle_atom_site_label_2
_geom_angle_atom_site_label_3
_geom_angle
_geom_angle_site_symmetry_1
_geom_angle_site_symmetry_3
_geom_angle_publ_flag
O61 Ta1 O2 98.3(2) . . ?
O61 Ta1 O11 96.2(2) . . ?
O2 Ta1 O11 93.00(19) . . ?
O61 Ta1 O21 95.0(2) . . ?
O2 Ta1 O21 161.9(2) . . ?
O11 Ta1 O21 97.64(19) . . ?
O61 Ta1 O22 98.7(2) . . ?
O2 Ta1 O22 84.2(2) . . ?
O11 Ta1 O22 165.00(18) . . ?
O21 Ta1 O22 81.77(18) . . ?
O61 Ta1 O12 176.9(2) . . ?
O2 Ta1 O12 83.72(16) . . ?
O11 Ta1 O12 81.27(18) . . ?
O21 Ta1 O12 83.51(19) . . ?
O22 Ta1 O12 83.78(17) . . ?
O43 Bi1 O13 74.48(17) . . ?
O43 Bi1 O33 85.19(17) . . ?
O13 Bi1 O33 83.43(18) . . ?
O43 Bi1 O23A 75.67(18) . . ?
O13 Bi1 O23A 87.86(18) . . ?
O33 Bi1 O23A 160.51(17) . . ?
O43 Bi1 O42 54.56(17) . . ?
O13 Bi1 O42 128.68(17) . . ?
O33 Bi1 O42 86.41(17) . . ?
O23A Bi1 O42 85.50(17) . . ?
O43 Bi1 O32 126.38(19) . . ?
O13 Bi1 O32 122.13(18) . . ?
O33 Bi1 O32 52.16(18) . . ?
O23A Bi1 O32 144.96(19) . . ?
O42 Bi1 O32 88.02(18) . . ?
O43 Bi1 C47 27.47(19) . . ?
O13 Bi1 C47 101.9(2) . . ?
O33 Bi1 C47 87.17(19) . . ?
O23A Bi1 C47 77.60(18) . . ?
O42 Bi1 C47 27.22(18) . . ?
O32 Bi1 C47 109.5(2) . . ?
O43 Bi1 O12 123.76(16) . . ?
O13 Bi1 O12 50.35(14) . . ?
O33 Bi1 O12 79.24(15) . . ?
O23A Bi1 O12 108.27(15) . . ?
O42 Bi1 O12 165.64(16) . . ?
O32 Bi1 O12 82.88(16) . . ?
C47 Bi1 O12 150.03(19) . . ?
O43 Bi1 C37 107.0(2) . . ?
O13 Bi1 C37 103.4(2) . . ?
O33 Bi1 C37 26.4(2) . . ?
O23A Bi1 C37 168.7(2) . . ?
O42 Bi1 C37 87.31(19) . . ?
O32 Bi1 C37 25.75(19) . . ?
C47 Bi1 C37 99.6(2) . . ?
O12 Bi1 C37 79.66(17) . . ?
C27 O23A Bi1 115.8(4) 2 . ?
Ta1 O2 Ta1 172.9(4) 2 . ?
C11 O11 Ta1 133.1(4) . . ?
O11 C11 C16 122.7(6) . . ?
O11 C11 C12 118.6(7) . . ?
C16 C11 C12 118.7(7) . . ?
C17 O12 Ta1 129.6(4) . . ?
C17 O12 Bi1 84.2(4) . . ?
Ta1 O12 Bi1 136.82(19) . . ?
C13 C12 C11 120.2(8) . . ?
C17 O13 Bi1 106.7(4) . . ?
C14 C13 C12 122.0(7) . . ?
C13 C14 C15 117.8(8) . . ?
C14 C15 C16 121.9(8) . . ?
C15 C16 C11 119.3(7) . . ?
C15 C16 C17 118.9(7) . . ?
C11 C16 C17 121.8(6) . . ?
O13 C17 O12 118.1(6) . . ?
O13 C17 C16 120.1(6) . . ?
O12 C17 C16 121.8(6) . . ?
C21 O21 Ta1 133.9(5) . . ?
O21 C21 C22 118.7(7) . . ?
O21 C21 C26 121.5(6) . . ?
C22 C21 C26 119.8(6) . . ?
C27 O22 Ta1 132.6(4) . . ?
C23 C22 C21 120.1(7) . . ?
C24 C23 C22 121.4(7) . . ?
C23 C24 C25 119.5(8) . . ?
C24 C25 C26 121.5(8) . . ?
C25 C26 C21 117.7(7) . . ?
C25 C26 C27 120.4(7) . . ?
C21 C26 C27 121.9(6) . . ?
O23A C27 O22 118.5(6) 2 . ?
O23A C27 C26 119.8(6) 2 . ?
O22 C27 C26 121.7(6) . . ?
O31A C31 C32 117.3(10) . . ?
O31A C31 C36 124.0(9) . . ?
C32 C31 C36 116.8(11) . . ?
C37 O32 Bi1 87.3(4) . . ?
C31 C32 C33 121.9(10) . . ?
C37 O33 Bi1 101.4(5) . . ?
C32 C33 C34 121.3(11) . . ?
C33 C34 C35 117.7(11) . . ?
O31B C35 C36 123.0(11) . . ?
O31B C35 C34 114.3(12) . . ?
C36 C35 C34 122.0(9) . . ?
C35 C36 C31 120.1(8) . . ?
C35 C36 C37 122.8(8) . . ?
C31 C36 C37 117.1(8) . . ?
O32 C37 O33 119.1(7) . . ?
O32 C37 C36 122.3(7) . . ?
O33 C37 C36 118.6(8) . . ?
O32 C37 Bi1 66.9(4) . . ?
O33 C37 Bi1 52.2(4) . . ?
C36 C37 Bi1 170.7(6) . . ?
O41 C41 C46 123.3(7) . . ?
O41 C41 C42 118.2(8) . . ?
C46 C41 C42 118.4(8) . . ?
C47 O42 Bi1 86.9(4) . . ?
C43 C42 C41 121.4(9) . . ?
C47 O43 Bi1 99.2(4) . . ?
C42 C43 C44 120.0(9) . . ?
C45 C44 C43 120.2(8) . . ?
C44 C45 C46 120.5(8) . . ?
C41 C46 C45 119.3(7) . . ?
C41 C46 C47 120.7(7) . . ?
C45 C46 C47 120.0(7) . . ?
O42 C47 O43 118.8(6) . . ?
O42 C47 C46 121.9(7) . . ?
O43 C47 C46 119.3(7) . . ?
O42 C47 Bi1 65.8(4) . . ?
O43 C47 Bi1 53.3(3) . . ?
C46 C47 Bi1 170.7(5) . . ?
C56 C51 C52 117.6(14) . . ?
C53 C52 C51 118.6(16) . . ?
C52 C53 C54 120.4(16) . . ?
C55 C54 C53 121.0(15) . . ?
C54 C55 C56 116.5(15) . . ?
C51 C56 C55 125.6(16) . . ?
C51 C56 C57 116.7(16) . . ?
C55 C56 C57 117.4(18) . . ?
C61 O61 Ta1 178.2(6) . . ?
O61 C61 C62 111.8(9) . . ?
C71 C71 C72 109.3(8) 2 . ?
C73 C72 C71 146.2(15) . . ?
C72 C73 C74 119.1(14) . . ?
C72 C73 C73 104.5(9) . 2 ?
C74 C73 C73 135.9(9) . 2 ?

loop_
_geom_bond_atom_site_label_1
_geom_bond_atom_site_label_2
_geom_bond_distance
_geom_bond_site_symmetry_2
_geom_bond_publ_flag
Ta1 O61 1.833(5) . ?
Ta1 O2 1.9072(6) . ?
Ta1 O11 1.927(5) . ?
Ta1 O21 1.956(5) . ?
Ta1 O22 2.081(4) . ?
Ta1 O12 2.121(4) . ?
Bi1 O43 2.222(4) . ?
Bi1 O13 2.290(5) . ?
Bi1 O33 2.307(5) . ?
Bi1 O23A 2.498(5) . ?
Bi1 O42 2.499(5) . ?
Bi1 O32 2.636(5) . ?
Bi1 C47 2.735(7) . ?
Bi1 O12 2.750(4) . ?
Bi1 C37 2.862(8) . ?
O23A C27 1.258(8) 2 ?
O2 Ta1 1.9072(6) 2 ?
O11 C11 1.359(8) . ?
C11 C16 1.385(9) . ?
C11 C12 1.395(9) . ?
O12 C17 1.283(8) . ?
C12 C13 1.368(10) . ?
O13 C17 1.263(7) . ?
C13 C14 1.364(11) . ?
C14 C15 1.381(10) . ?
C15 C16 1.386(10) . ?
C16 C17 1.468(9) . ?
O21 C21 1.354(8) . ?
C21 C22 1.378(9) . ?
C21 C26 1.403(10) . ?
O22 C27 1.298(8) . ?
C22 C23 1.359(10) . ?
C23 C24 1.355(12) . ?
C24 C25 1.363(11) . ?
C25 C26 1.391(9) . ?
C26 C27 1.464(9) . ?
C27 O23A 1.258(8) 2 ?
C31 O31A 1.304(14) . ?
C31 C32 1.374(14) . ?
C31 C36 1.440(12) . ?
O31B C35 1.228(16) . ?
O32 C37 1.245(9) . ?
C32 C33 1.376(15) . ?
O33 C37 1.299(8) . ?
C33 C34 1.369(15) . ?
C34 C35 1.403(12) . ?
C35 C36 1.348(12) . ?
C36 C37 1.462(11) . ?
O41 C41 1.362(10) . ?
C41 C46 1.380(10) . ?
C41 C42 1.404(11) . ?
O42 C47 1.253(8) . ?
C42 C43 1.345(12) . ?
O43 C47 1.278(8) . ?
C43 C44 1.369(12) . ?
C44 C45 1.365(10) . ?
C45 C46 1.392(10) . ?
C46 C47 1.478(10) . ?
C51 C56 1.320(17) . ?
C51 C52 1.440(19) . ?
C52 C53 1.300(17) . ?
C53 C54 1.450(17) . ?
C54 C55 1.321(17) . ?
C55 C56 1.361(16) . ?
C56 C57 1.432(17) . ?
O61 C61 1.409(9) . ?
C61 C62 1.442(13) . ?
C71 C71 1.38(2) 2 ?
C71 C72 1.521(15) . ?
C72 C73 1.25(2) . ?
C73 C74 1.4481(11) . ?
C73 C73 1.76(3) 2 ?
